data_1541929
loop_
_publ_author_name
'Chang, Meng-Yang'
'Cheng, Yu-Chieh'

_publ_section_title
;
 Synthesis of Substituted Tetralins and Benzosuberans via
 BF3&#x00B7;OEt2-Mediated Formal (4 + 2) and (5 + 2) Stereocontrolled
 Cycloaddition of 4-Alkenols with Veratrol.
;
_journal_issue 3
_journal_name_full 'Organic letters'
_journal_page_first 608
_journal_page_last 611
_journal_paper_doi 10.1021/acs.orglett.5b03696
_journal_volume 18
_journal_year 2016
_chemical_formula_sum 'C25 H25 F O2'
_chemical_formula_weight 376.45
_space_group_crystal_system monoclinic
_space_group_IT_number 14
_space_group_name_Hall '-P 2ybc'
_space_group_name_H-M_alt 'P 1 21/c 1'
_symmetry_space_group_name_Hall '-P 2ybc'
_symmetry_space_group_name_H-M 'P 1 21/c 1'
_atom_sites_solution_hydrogens geom
_audit_creation_method SHELXL-2014/6
_cell_angle_alpha 90
_cell_angle_beta 110.397(2)
_cell_angle_gamma 90
_cell_formula_units_Z 4
_cell_length_a 10.3721(7)
_cell_length_b 18.7809(11)
_cell_length_c 10.7938(6)
_cell_measurement_reflns_used 5885
_cell_measurement_temperature 296(2)
_cell_measurement_theta_max 26.3432
_cell_measurement_theta_min 2.3590
_cell_volume 1970.8(2)
_computing_cell_refinement 'SAINT V8.34A (Bruker AXS Inc., 2013)'
_computing_data_collection 'APEX2 (Bruker AXS, 2010)'
_computing_data_reduction 'SAINT V8.34A (Bruker AXS Inc., 2013)'
_computing_molecular_graphics 'SHELXTL (Sheldrick, 2008)'
_computing_publication_material SHELXTL
_computing_structure_refinement 'SHELXL-2014/6 (Sheldrick, 2014)'
_diffrn_ambient_temperature 296(2)
_diffrn_detector_area_resol_mean 8.3333
_diffrn_measured_fraction_theta_full 0.997
_diffrn_measured_fraction_theta_max 0.997
_diffrn_measurement_device_type 'Bruker APEX-II CCD'
_diffrn_measurement_method '\f and \w scans'
_diffrn_radiation_type MoK\a
_diffrn_radiation_wavelength 0.71073
_diffrn_reflns_av_R_equivalents 0.0285
_diffrn_reflns_av_unetI/netI 0.0246
_diffrn_reflns_laue_measured_fraction_full 0.997
_diffrn_reflns_laue_measured_fraction_max 0.997
_diffrn_reflns_limit_h_max 12
_diffrn_reflns_limit_h_min -12
_diffrn_reflns_limit_k_max 19
_diffrn_reflns_limit_k_min -23
_diffrn_reflns_limit_l_max 9
_diffrn_reflns_limit_l_min -13
_diffrn_reflns_number 16212
_diffrn_reflns_point_group_measured_fraction_full 0.997
_diffrn_reflns_point_group_measured_fraction_max 0.997
_diffrn_reflns_theta_full 25.242
_diffrn_reflns_theta_max 26.383
_diffrn_reflns_theta_min 2.095
_exptl_absorpt_coefficient_mu 0.085
_exptl_absorpt_correction_T_max 0.9485
_exptl_absorpt_correction_T_min 0.8979
_exptl_absorpt_correction_type multi-scan
_exptl_absorpt_process_details 'SADABS V2014/4 (Bruker AXS Inc.)'
_exptl_crystal_colour Colorless
_exptl_crystal_density_diffrn 1.269
_exptl_crystal_density_meas ?
_exptl_crystal_density_method 'not measured'
_exptl_crystal_description Lump
_exptl_crystal_F_000 800
_exptl_crystal_size_max 0.20
_exptl_crystal_size_mid 0.20
_exptl_crystal_size_min 0.20
_refine_diff_density_max 0.201
_refine_diff_density_min -0.232
_refine_diff_density_rms 0.062
_refine_ls_extinction_method none
_refine_ls_goodness_of_fit_ref 1.115
_refine_ls_hydrogen_treatment constr
_refine_ls_matrix_type full
_refine_ls_number_parameters 256
_refine_ls_number_reflns 4013
_refine_ls_number_restraints 0
_refine_ls_restrained_S_all 1.115
_refine_ls_R_factor_all 0.0556
_refine_ls_R_factor_gt 0.0420
_refine_ls_shift/su_max 0.000
_refine_ls_shift/su_mean 0.000
_refine_ls_structure_factor_coef Fsqd
_refine_ls_weighting_details 'w=1/[\s^2^(Fo^2^)+(0.0739P)^2^+0.2329P] where P=(Fo^2^+2Fc^2^)/3'
_refine_ls_weighting_scheme calc
_refine_ls_wR_factor_gt 0.1217
_refine_ls_wR_factor_ref 0.1387
_reflns_Friedel_coverage 0.000
_reflns_number_gt 3165
_reflns_number_total 4013
_reflns_threshold_expression 'I > 2\s(I)'
_cod_data_source_file ol5b03696_si_004.cif
_cod_data_source_block 150615_0m
_cod_depositor_comments
;
The following automatic conversions were performed:

'_exptl_crystal_density_meas' value 'not measured' was changed to '?'
- the value is perceived as not measured.

Automatic conversion script
Id: cif_fix_values 4268 2015-11-12 08:31:59Z antanas 

 Adding full bibliography for 1541918--1541929.cif.
;
_cod_database_code 1541929
_shelx_space_group_comment
;
The symmetry employed for this shelxl refinement is uniquely defined
by the following loop, which should always be used as a source of
symmetry information in preference to the above space-group names.
They are only intended as comments.
;
_shelxl_version_number 2014/6

loop_
_space_group_symop_operation_xyz
'x, y, z'
'-x, y+1/2, -z+1/2'
'-x, -y, -z'
'x, -y-1/2, z-1/2'

loop_
_atom_site_label
_atom_site_type_symbol
_atom_site_fract_x
_atom_site_fract_y
_atom_site_fract_z
_atom_site_U_iso_or_equiv
_atom_site_adp_type
_atom_site_occupancy
_atom_site_site_symmetry_order
_atom_site_calc_flag
_atom_site_refinement_flags_posn
_atom_site_refinement_flags_adp
F1 F 0.09580(15) 0.58369(6) -0.03998(10) 0.0824(4) Uani 1 1 d . .
O1 O 0.24554(12) 0.20631(5) 0.55797(10) 0.0517(3) Uani 1 1 d . .
O2 O 0.07967(13) 0.25660(5) 0.33996(11) 0.0575(3) Uani 1 1 d . .
C1 C 0.33729(19) 0.77226(9) 0.54324(19) 0.0601(5) Uani 1 1 d . .
H1 H 0.3413 0.8216 0.5373 0.072 Uiso 1 1 calc R U
C2 C 0.2520(2) 0.74134(9) 0.5994(2) 0.0626(5) Uani 1 1 d . .
H21 H 0.1969 0.7696 0.6314 0.075 Uiso 1 1 calc R U
C3 C 0.24745(19) 0.66827(9) 0.6089(2) 0.0566(5) Uani 1 1 d . .
H22 H 0.1882 0.6480 0.6467 0.068 Uiso 1 1 calc R U
C4 C 0.32851(14) 0.62432(8) 0.56389(14) 0.0386(3) Uani 1 1 d . .
C5 C 0.32852(14) 0.54454(7) 0.58145(14) 0.0372(3) Uani 1 1 d . .
H18 H 0.4060 0.5254 0.5598 0.045 Uiso 1 1 calc R U
C6 C 0.19659(14) 0.50715(7) 0.48977(14) 0.0349(3) Uani 1 1 d . .
H23 H 0.1196 0.5245 0.5141 0.042 Uiso 1 1 calc R U
C7 C 0.20789(13) 0.42679(7) 0.51510(13) 0.0335(3) Uani 1 1 d . .
C8 C 0.13311(14) 0.37935(7) 0.41492(14) 0.0373(3) Uani 1 1 d . .
H24 H 0.0738 0.3976 0.3353 0.045 Uiso 1 1 calc R U
C9 C 0.14535(15) 0.30669(8) 0.43157(14) 0.0397(3) Uani 1 1 d . .
C10 C 0.23532(15) 0.27896(7) 0.55120(14) 0.0389(3) Uani 1 1 d . .
C11 C 0.3372(2) 0.17657(9) 0.67696(17) 0.0574(5) Uani 1 1 d . .
H3 H 0.4282 0.1947 0.6935 0.086 Uiso 1 1 calc R U
H25 H 0.3378 0.1257 0.6689 0.086 Uiso 1 1 calc R U
H2 H 0.3076 0.1892 0.7490 0.086 Uiso 1 1 calc R U
C12 C -0.00330(18) 0.27891(9) 0.21216(15) 0.0531(4) Uani 1 1 d . .
H6 H -0.0769 0.3081 0.2180 0.080 Uiso 1 1 calc R U
H5 H -0.0408 0.2380 0.1584 0.080 Uiso 1 1 calc R U
H4 H 0.0514 0.3058 0.1731 0.080 Uiso 1 1 calc R U
C13 C 0.16706(14) 0.52689(7) 0.34639(13) 0.0351(3) Uani 1 1 d . .
C14 C 0.25178(15) 0.50315(8) 0.27997(14) 0.0416(4) Uani 1 1 d . .
H10 H 0.3260 0.4738 0.3236 0.050 Uiso 1 1 calc R U
C15 C 0.22810(18) 0.52228(8) 0.15001(16) 0.0497(4) Uani 1 1 d . .
H9 H 0.2851 0.5060 0.1060 0.060 Uiso 1 1 calc R U
C16 C 0.11873(19) 0.56570(8) 0.08806(15) 0.0529(4) Uani 1 1 d . .
C17 C 0.03332(19) 0.59105(9) 0.14897(18) 0.0571(5) Uani 1 1 d . .
H8 H -0.0397 0.6209 0.1046 0.068 Uiso 1 1 calc R U
C18 C 0.05801(16) 0.57120(8) 0.27904(16) 0.0470(4) Uani 1 1 d . .
H7 H 0.0003 0.5879 0.3220 0.056 Uiso 1 1 calc R U
C19 C 0.35058(17) 0.52331(8) 0.72407(15) 0.0459(4) Uani 1 1 d . .
H16 H 0.4269 0.5505 0.7831 0.055 Uiso 1 1 calc R U
H17 H 0.2690 0.5355 0.7440 0.055 Uiso 1 1 calc R U
C20 C 0.38013(15) 0.44455(8) 0.74986(14) 0.0414(4) Uani 1 1 d . .
H11 H 0.4767 0.4369 0.7597 0.050 Uiso 1 1 calc R U
C21 C 0.3642(2) 0.42322(10) 0.88055(15) 0.0604(5) Uani 1 1 d . .
H12 H 0.4255 0.4511 0.9511 0.091 Uiso 1 1 calc R U
H13 H 0.3858 0.3736 0.8972 0.091 Uiso 1 1 calc R U
H14 H 0.2711 0.4315 0.8753 0.091 Uiso 1 1 calc R U
C22 C 0.29367(14) 0.39889(7) 0.63492(13) 0.0360(3) Uani 1 1 d . .
C23 C 0.30618(15) 0.32481(8) 0.65010(14) 0.0403(3) Uani 1 1 d . .
H15 H 0.3644 0.3062 0.7298 0.048 Uiso 1 1 calc R U
C24 C 0.4169(2) 0.72984(10) 0.4957(2) 0.0650(5) Uani 1 1 d . .
H20 H 0.4743 0.7505 0.4562 0.078 Uiso 1 1 calc R U
C25 C 0.41273(18) 0.65639(9) 0.50588(17) 0.0520(4) Uani 1 1 d . .
H19 H 0.4675 0.6284 0.4731 0.062 Uiso 1 1 calc R U

loop_
_atom_site_aniso_label
_atom_site_aniso_U_11
_atom_site_aniso_U_22
_atom_site_aniso_U_33
_atom_site_aniso_U_23
_atom_site_aniso_U_13
_atom_site_aniso_U_12
F1 0.1171(10) 0.0719(8) 0.0466(6) 0.0219(5) 0.0140(6) -0.0040(7)
O1 0.0719(8) 0.0316(6) 0.0450(6) 0.0034(4) 0.0119(6) -0.0009(5)
O2 0.0784(8) 0.0360(6) 0.0415(6) -0.0025(5) -0.0002(6) -0.0134(5)
C1 0.0640(11) 0.0362(9) 0.0703(12) 0.0032(8) 0.0110(9) -0.0044(8)
C2 0.0673(12) 0.0434(10) 0.0791(13) -0.0052(9) 0.0281(10) 0.0049(8)
C3 0.0602(11) 0.0428(9) 0.0770(12) -0.0028(8) 0.0366(9) -0.0023(7)
C4 0.0387(7) 0.0369(8) 0.0371(7) -0.0048(6) 0.0094(6) -0.0053(6)
C5 0.0368(7) 0.0359(7) 0.0384(8) -0.0053(6) 0.0126(6) -0.0040(6)
C6 0.0334(7) 0.0329(7) 0.0389(7) -0.0035(6) 0.0133(6) -0.0011(5)
C7 0.0327(7) 0.0343(7) 0.0343(7) -0.0009(5) 0.0128(6) -0.0022(5)
C8 0.0372(7) 0.0364(7) 0.0341(7) 0.0021(6) 0.0073(6) -0.0034(6)
C9 0.0451(8) 0.0360(8) 0.0358(7) -0.0028(6) 0.0114(6) -0.0092(6)
C10 0.0472(8) 0.0321(7) 0.0388(8) 0.0022(6) 0.0167(6) -0.0027(6)
C11 0.0737(12) 0.0408(9) 0.0543(10) 0.0143(7) 0.0181(9) 0.0047(8)
C12 0.0602(10) 0.0512(9) 0.0383(8) -0.0058(7) 0.0053(7) -0.0066(8)
C13 0.0353(7) 0.0271(7) 0.0387(7) -0.0021(5) 0.0078(6) -0.0038(5)
C14 0.0421(8) 0.0403(8) 0.0389(8) 0.0011(6) 0.0099(6) 0.0045(6)
C15 0.0601(10) 0.0468(9) 0.0434(9) -0.0012(7) 0.0193(8) -0.0037(7)
C16 0.0722(11) 0.0385(8) 0.0388(8) 0.0091(7) 0.0075(8) -0.0089(8)
C17 0.0593(10) 0.0388(9) 0.0596(11) 0.0123(8) 0.0037(8) 0.0064(7)
C18 0.0445(8) 0.0357(8) 0.0561(10) 0.0024(7) 0.0119(7) 0.0044(6)
C19 0.0552(9) 0.0421(9) 0.0371(8) -0.0074(6) 0.0117(7) -0.0103(7)
C20 0.0416(8) 0.0434(8) 0.0345(7) -0.0031(6) 0.0073(6) -0.0062(6)
C21 0.0834(13) 0.0572(11) 0.0348(8) -0.0040(7) 0.0132(8) -0.0122(9)
C22 0.0373(7) 0.0374(7) 0.0333(7) -0.0023(6) 0.0124(6) -0.0034(6)
C23 0.0436(8) 0.0409(8) 0.0340(7) 0.0041(6) 0.0104(6) -0.0006(6)
C24 0.0737(12) 0.0508(10) 0.0782(13) 0.0095(9) 0.0363(11) -0.0104(9)
C25 0.0606(10) 0.0457(9) 0.0571(10) -0.0010(7) 0.0297(8) -0.0038(7)

loop_
_atom_type_symbol
_atom_type_description
_atom_type_scat_dispersion_real
_atom_type_scat_dispersion_imag
_atom_type_scat_source
C C 0.0033 0.0016 'International Tables Vol C Tables 4.2.6.8 and 6.1.1.4'
H H 0.0000 0.0000 'International Tables Vol C Tables 4.2.6.8 and 6.1.1.4'
O O 0.0106 0.0060 'International Tables Vol C Tables 4.2.6.8 and 6.1.1.4'
F F 0.0171 0.0103 'International Tables Vol C Tables 4.2.6.8 and 6.1.1.4'

loop_
_geom_angle_atom_site_label_1
_geom_angle_atom_site_label_2
_geom_angle_atom_site_label_3
_geom_angle
C10 O1 C11 117.10(12)
C9 O2 C12 118.99(12)
C2 C1 C24 119.20(16)
C2 C1 H1 120.4
C24 C1 H1 120.4
C1 C2 C3 120.09(17)
C1 C2 H21 120.0
C3 C2 H21 120.0
C2 C3 C4 121.85(16)
C2 C3 H22 119.1
C4 C3 H22 119.1
C25 C4 C3 117.30(14)
C25 C4 C5 121.22(13)
C3 C4 C5 121.45(13)
C4 C5 C19 112.25(11)
C4 C5 C6 114.08(11)
C19 C5 C6 108.30(11)
C4 C5 H18 107.3
C19 C5 H18 107.3
C6 C5 H18 107.3
C13 C6 C7 113.53(11)
C13 C6 C5 111.13(11)
C7 C6 C5 109.70(11)
C13 C6 H23 107.4
C7 C6 H23 107.4
C5 C6 H23 107.4
C22 C7 C8 118.58(12)
C22 C7 C6 121.43(12)
C8 C7 C6 119.97(12)
C9 C8 C7 121.75(13)
C9 C8 H24 119.1
C7 C8 H24 119.1
O2 C9 C8 126.12(13)
O2 C9 C10 114.54(13)
C8 C9 C10 119.31(12)
O1 C10 C23 125.09(13)
O1 C10 C9 115.69(12)
C23 C10 C9 119.22(13)
O1 C11 H3 109.5
O1 C11 H25 109.5
H3 C11 H25 109.5
O1 C11 H2 109.5
H3 C11 H2 109.5
H25 C11 H2 109.5
O2 C12 H6 109.5
O2 C12 H5 109.5
H6 C12 H5 109.5
O2 C12 H4 109.5
H6 C12 H4 109.5
H5 C12 H4 109.5
C14 C13 C18 118.00(14)
C14 C13 C6 120.68(12)
C18 C13 C6 121.29(13)
C15 C14 C13 121.30(14)
C15 C14 H10 119.3
C13 C14 H10 119.3
C16 C15 C14 118.31(16)
C16 C15 H9 120.8
C14 C15 H9 120.8
C17 C16 F1 119.43(16)
C17 C16 C15 122.77(15)
F1 C16 C15 117.80(17)
C16 C17 C18 118.27(15)
C16 C17 H8 120.9
C18 C17 H8 120.9
C17 C18 C13 121.35(16)
C17 C18 H7 119.3
C13 C18 H7 119.3
C20 C19 C5 112.90(12)
C20 C19 H16 109.0
C5 C19 H16 109.0
C20 C19 H17 109.0
C5 C19 H17 109.0
H16 C19 H17 107.8
C19 C20 C22 112.15(12)
C19 C20 C21 110.17(13)
C22 C20 C21 112.50(12)
C19 C20 H11 107.2
C22 C20 H11 107.2
C21 C20 H11 107.2
C20 C21 H12 109.5
C20 C21 H13 109.5
H12 C21 H13 109.5
C20 C21 H14 109.5
H12 C21 H14 109.5
H13 C21 H14 109.5
C7 C22 C23 119.04(12)
C7 C22 C20 123.45(13)
C23 C22 C20 117.46(12)
C10 C23 C22 122.04(13)
C10 C23 H15 119.0
C22 C23 H15 119.0
C1 C24 C25 120.68(17)
C1 C24 H20 119.7
C25 C24 H20 119.7
C4 C25 C24 120.87(16)
C4 C25 H19 119.6
C24 C25 H19 119.6

loop_
_geom_bond_atom_site_label_1
_geom_bond_atom_site_label_2
_geom_bond_distance
F1 C16 1.3607(18)
O1 C10 1.3686(17)
O1 C11 1.419(2)
O2 C9 1.3628(17)
O2 C12 1.4112(19)
C1 C2 1.364(3)
C1 C24 1.369(3)
C1 H1 0.9300
C2 C3 1.378(2)
C2 H21 0.9300
C3 C4 1.382(2)
C3 H22 0.9300
C4 C25 1.378(2)
C4 C5 1.510(2)
C5 C19 1.528(2)
C5 C6 1.5495(19)
C5 H18 0.9800
C6 C13 1.5153(19)
C6 C7 1.5309(19)
C6 H23 0.9800
C7 C22 1.3916(19)
C7 C8 1.4071(19)
C8 C9 1.377(2)
C8 H24 0.9300
C9 C10 1.403(2)
C10 C23 1.369(2)
C11 H3 0.9600
C11 H25 0.9600
C11 H2 0.9600
C12 H6 0.9600
C12 H5 0.9600
C12 H4 0.9600
C13 C14 1.387(2)
C13 C18 1.388(2)
C14 C15 1.385(2)
C14 H10 0.9300
C15 C16 1.368(2)
C15 H9 0.9300
C16 C17 1.360(3)
C17 C18 1.387(2)
C17 H8 0.9300
C18 H7 0.9300
C19 C20 1.517(2)
C19 H16 0.9700
C19 H17 0.9700
C20 C22 1.5176(19)
C20 C21 1.530(2)
C20 H11 0.9800
C21 H12 0.9600
C21 H13 0.9600
C21 H14 0.9600
C22 C23 1.402(2)
C23 H15 0.9300
C24 C25 1.386(2)
C24 H20 0.9300
C25 H19 0.9300
